data_4512305
loop_
_publ_author_name
'Beyeh, N. Kodiah'
'Pan, Fangfang'
'Rissanen, Kari'

_publ_section_title
;
 Hierarchical Ordering in Ternary Co-Crystals of C60,N-Benzyl Ammonium
 Resorcinarene Bromide and Solvent Molecules
;
_journal_issue 12
_journal_name_full 'Crystal Growth &amp; Design'
_journal_page_first 6161
_journal_paper_doi 10.1021/cg5014413
_journal_volume 14
_journal_year 2014
_chemical_formula_moiety '4(Br), C72 H88 N4 O8, C H Cl3, C H0.94 Cl3, C2 H6 O'
_chemical_formula_sum 'C76 H96 Br4 Cl6 N4 O9'
_chemical_formula_weight 1741.91
_chemical_name_systematic
;
 ? 
;
_space_group_crystal_system triclinic
_space_group_IT_number 2
_space_group_name_Hall '-P 1'
_space_group_name_H-M_alt 'P -1'
_symmetry_space_group_name_Hall '-P 1'
_symmetry_space_group_name_H-M 'P -1'
_atom_sites_solution_hydrogens geom
_atom_sites_solution_primary direct
_atom_sites_solution_secondary difmap
_audit_creation_date 2014-02-07
_audit_creation_method
;
Olex2 1.2
(compiled 2013.12.10 svn.r2850 for OlexSys, GUI svn.r4736)
;
_cell_angle_alpha 81.3104(19)
_cell_angle_beta 77.788(2)
_cell_angle_gamma 66.947(2)
_cell_formula_units_Z 2
_cell_length_a 13.3944(3)
_cell_length_b 15.7651(4)
_cell_length_c 20.8205(4)
_cell_measurement_reflns_used 17110
_cell_measurement_temperature 120.01(10)
_cell_measurement_theta_max 76.2960
_cell_measurement_theta_min 3.5980
_cell_volume 3942.50(17)
_computing_cell_refinement
;
CrysAlisPro, Agilent Technologies,
Version 1.171.36.32 (release 02-08-2013 CrysAlis171 .NET)
(compiled Aug  2 2013,16:46:58)
;
_computing_data_collection
;
CrysAlisPro, Agilent Technologies,
Version 1.171.36.32 (release 02-08-2013 CrysAlis171 .NET)
(compiled Aug  2 2013,16:46:58)
;
_computing_data_reduction
;
CrysAlisPro, Agilent Technologies,
Version 1.171.36.32 (release 02-08-2013 CrysAlis171 .NET)
(compiled Aug  2 2013,16:46:58)
;
_computing_molecular_graphics 'Olex2 (Dolomanov et al., 2009)'
_computing_publication_material 'Olex2 (Dolomanov et al., 2009)'
_computing_structure_refinement 'XL (Sheldrick, 2008)'
_computing_structure_solution 'SHELXS-97 (Sheldrick, 2008)'
_diffrn_ambient_temperature 120.01(10)
_diffrn_detector_area_resol_mean 5.1977
_diffrn_measured_fraction_theta_full 1.000
_diffrn_measured_fraction_theta_max 1.000
_diffrn_measurement_device_type 'SuperNova, Dual, Cu at zero, Atlas'
_diffrn_measurement_method '\w scans'
_diffrn_orient_matrix_UB_11 0.1053307000
_diffrn_orient_matrix_UB_12 -0.0451323000
_diffrn_orient_matrix_UB_13 -0.0493337000
_diffrn_orient_matrix_UB_21 -0.0600581000
_diffrn_orient_matrix_UB_22 -0.0473392000
_diffrn_orient_matrix_UB_23 -0.0288053000
_diffrn_orient_matrix_UB_31 -0.0370664000
_diffrn_orient_matrix_UB_32 0.0840596000
_diffrn_orient_matrix_UB_33 -0.0500101000
_diffrn_radiation_monochromator mirror
_diffrn_radiation_type CuK\a
_diffrn_radiation_wavelength 1.54184
_diffrn_reflns_av_R_equivalents 0.0336
_diffrn_reflns_av_unetI/netI 0.0466
_diffrn_reflns_limit_h_max 15
_diffrn_reflns_limit_h_min -15
_diffrn_reflns_limit_k_max 18
_diffrn_reflns_limit_k_min -13
_diffrn_reflns_limit_l_max 23
_diffrn_reflns_limit_l_min -24
_diffrn_reflns_number 28078
_diffrn_reflns_theta_full 66.75
_diffrn_reflns_theta_max 66.75
_diffrn_reflns_theta_min 3.06
_diffrn_source 'SuperNova (Cu) X-ray Source'
_exptl_absorpt_coefficient_mu 4.817
_exptl_absorpt_correction_T_max 0.391
_exptl_absorpt_correction_T_min 0.090
_exptl_absorpt_correction_type gaussian
_exptl_absorpt_process_details
;
CrysAlisPro, Agilent Technologies,
Version 1.171.36.32 (release 02-08-2013 CrysAlis171 .NET)
(compiled Aug  2 2013,16:46:58)
Numerical absorption correction based on gaussian integration over
            a multifaceted crystal model
;
_exptl_crystal_colour colorless
_exptl_crystal_density_diffrn 1.467
_exptl_crystal_density_method 'not measured'
_exptl_crystal_description pillar
_exptl_crystal_F_000 1788
_exptl_crystal_size_max 0.3786
_exptl_crystal_size_mid 0.1706
_exptl_crystal_size_min 0.1134
_refine_diff_density_max 1.038
_refine_diff_density_min -0.756
_refine_diff_density_rms 0.074
_refine_ls_extinction_method none
_refine_ls_goodness_of_fit_ref 1.011
_refine_ls_hydrogen_treatment constr
_refine_ls_matrix_type full
_refine_ls_number_parameters 955
_refine_ls_number_reflns 13954
_refine_ls_number_restraints 25
_refine_ls_restrained_S_all 1.028
_refine_ls_R_factor_all 0.0433
_refine_ls_R_factor_gt 0.0384
_refine_ls_shift/su_max 0.002
_refine_ls_shift/su_mean 0.000
_refine_ls_structure_factor_coef Fsqd
_refine_ls_weighting_details 'calc w=1/[\s^2^(Fo^2^)+(0.0452P)^2^+3.5899P] where P=(Fo^2^+2Fc^2^)/3'
_refine_ls_weighting_scheme calc
_refine_ls_wR_factor_gt 0.0963
_refine_ls_wR_factor_ref 0.1008
_reflns_number_gt 12382
_reflns_number_total 13954
_reflns_threshold_expression >2sigma(I)
_cod_data_source_file cg5014413_si_002.cif
_cod_data_source_block reso-br
_cod_depositor_comments 'Adding full bibliography for 4512305.cif.'
_cod_original_cell_volume 3942.50(16)
_cod_database_code 4512305
_chemical_oxdiff_formula 'C80 H80 N8 I4 N3'
_reflns_odcompleteness_completeness 99.97
_reflns_odcompleteness_iscentric 1
_reflns_odcompleteness_theta 69.95
_olex2_refinement_description
;
1. Fixed Uiso
 At 1.2 times of:
  All C(H) groups, All C(H,H) groups, All C(H,H,H,H) groups, All N(H,H) groups
 At 1.5 times of:
  All C(H,H,H) groups, All O(H) groups, All O(H,H) groups
2. Restrained distances
 C74-Cl4B
 1.76 with sigma of 0.01
 C74-Cl4A \\sim C74-Cl4B \\sim C74-Cl5 \\sim C74-Cl6
 with sigma of 0.02
 Cl4A-Cl5 \\sim Cl4B-Cl5 \\sim Cl5-Cl6 \\sim Cl4A-Cl6 \\sim Cl4B-Cl6
 with sigma of 0.02
 C34-C35A \\sim C35A-C36A \\sim C34-C35B \\sim C35B-C36B
 with sigma of 0.02
 O9-C75A \\sim O9-C75B
 with sigma of 0.02
 C75A-C76A \\sim C75B-C76B
 with sigma of 0.02
3. Others
 Sof(H34C)=Sof(H34D)=Sof(C35B)=Sof(H35C)=Sof(H35D)=Sof(C36B)=Sof(H36D)=
 Sof(H36E)=Sof(H36F)=1-FVAR(1)
 Sof(H34A)=Sof(H34B)=Sof(C35A)=Sof(H35A)=Sof(H35B)=Sof(C36A)=Sof(H36A)=
 Sof(H36B)=Sof(H36C)=FVAR(1)
 Sof(Cl4B)=1-FVAR(2)
 Sof(Cl4A)=Sof(H74)=FVAR(2)
 Sof(H9B)=Sof(C75B)=Sof(H75C)=Sof(H75D)=Sof(C76B)=Sof(H76D)=Sof(H76E)=
 Sof(H76F)=1-FVAR(3)
 Sof(H9A)=Sof(C75A)=Sof(H75A)=Sof(H75B)=Sof(C76A)=Sof(H76A)=Sof(H76B)=
 Sof(H76C)=FVAR(3)
4.a Ternary CH refined with riding coordinates:
 C15(H15), C33(H33), C51(H51), C69(H69), C73(H73), C74(H74)
4.b Secondary CH2 refined with riding coordinates:
 N1(H1A,H1B), N2(H2A,H2B), N3(H3A,H3B), N4(H4A,H4B), C7(H7A,H7B), C8(H8A,H8B),
 C16(H16A,H16B), C17(H17A,H17B), C25(H25A,H25B), C26(H26A,H26B), C34(H34A,H34B),
  C34(H34C,H34D), C35A(H35A,H35B), C35B(H35C,H35D), C43(H43A,H43B), C44(H44A,
 H44B), C52(H52A,H52B), C53(H53A,H53B), C61(H61A,H61B), C62(H62A,H62B),
 C70(H70A,H70B), C71(H71A,H71B), C75A(H75A,H75B), C75B(H75C,H75D)
4.c Aromatic/amide H refined with riding coordinates:
 C6(H6A), C10(H10), C11(H11), C12(H12), C13(H13), C14(H14), C24(H24), C28(H28),
  C29(H29), C30(H30), C31(H31), C32(H32), C42(H42), C46(H46), C47(H47),
 C48(H48), C49(H49), C50(H50), C60(H60), C64(H64), C65(H65), C66(H66), C67(H67),
  C68(H68)
4.d Tetrahedral OH refined with riding coordinates:
 O9(H9A), O9(H9B)
4.e Idealised Me refined as rotating group:
 C18(H18A,H18B,H18C), C36A(H36A,H36B,H36C), C36B(H36D,H36E,H36F), C54(H54A,
 H54B,H54C), C72(H72A,H72B,H72C), C76A(H76A,H76B,H76C), C76B(H76D,H76E,H76F)
4.f Idealised tetrahedral OH refined as rotating group:
 O1(H1), O2(H2), O3(H3), O4(H4), O5(H5), O6(H6), O7(H7), O8(H8)
;

loop_
_space_group_symop_id
_space_group_symop_operation_xyz
1 'x, y, z'
2 '-x, -y, -z'

loop_
_atom_site_label
_atom_site_type_symbol
_atom_site_fract_x
_atom_site_fract_y
_atom_site_fract_z
_atom_site_U_iso_or_equiv
_atom_site_adp_type
_atom_site_occupancy
_atom_site_symmetry_multiplicity
_atom_site_calc_flag
_atom_site_disorder_assembly
_atom_site_disorder_group
_atom_site_refinement_flags_posn
Br1 Br -0.16033(2) 0.93419(2) 0.586673(14) 0.02644(8) Uani 1 1 d . . .
Br2 Br 0.00496(2) 0.59939(2) 0.604149(15) 0.02661(8) Uani 1 1 d . . .
O1 O -0.01846(15) 1.04097(13) 0.66592(9) 0.0213(4) Uani 1 1 d . . .
H1 H 0.0282 1.0176 0.6332 0.032 Uiso 1 1 calc . . GR
O2 O -0.08861(15) 0.99000(13) 0.89875(9) 0.0212(4) Uani 1 1 d . . .
H2 H -0.1428 0.9788 0.8938 0.032 Uiso 1 1 calc . . GR
O3 O -0.05023(16) 0.86556(14) 1.00301(10) 0.0250(4) Uani 1 1 d . . .
H3 H -0.0618 0.9135 0.9772 0.038 Uiso 1 1 calc . . GR
O4 O 0.09874(18) 0.54323(13) 0.97531(10) 0.0249(4) Uani 1 1 d . . .
H4 H 0.1132 0.5204 1.0130 0.037 Uiso 1 1 calc . . GR
O5 O 0.14973(17) 0.46767(14) 0.85921(10) 0.0252(4) Uani 1 1 d . . .
H5 H 0.1374 0.4951 0.8933 0.038 Uiso 1 1 calc . . GR
O6 O 0.24867(16) 0.51904(13) 0.62817(9) 0.0221(4) Uani 1 1 d . . .
H6 H 0.1825 0.5320 0.6255 0.033 Uiso 1 1 calc . . GR
O7 O 0.26274(16) 0.65191(13) 0.52724(9) 0.0214(4) Uani 1 1 d . . .
H7 H 0.2761 0.6026 0.5517 0.032 Uiso 1 1 calc . . GR
O8 O 0.11121(16) 0.97498(12) 0.55307(9) 0.0213(4) Uani 1 1 d . . .
H8 H 0.1311 0.9884 0.5131 0.032 Uiso 1 1 calc . . GR
N1 N -0.20936(18) 1.01209(16) 0.73592(12) 0.0216(5) Uani 1 1 d . . .
H1A H -0.1861 0.9509 0.7516 0.026 Uiso 1 1 calc . . R
H1B H -0.1756 1.0149 0.6927 0.026 Uiso 1 1 calc . . R
N2 N -0.17164(19) 0.73930(16) 1.00099(11) 0.0220(5) Uani 1 1 d . . .
H2A H -0.1553 0.7064 0.9647 0.026 Uiso 1 1 calc . . R
H2B H -0.1814 0.7995 0.9859 0.026 Uiso 1 1 calc . . R
N3 N 0.0079(2) 0.50196(16) 0.75568(12) 0.0248(5) Uani 1 1 d . . .
H3A H -0.0061 0.5571 0.7303 0.030 Uiso 1 1 calc . . R
H3B H -0.0070 0.5149 0.7991 0.030 Uiso 1 1 calc . . R
N4 N 0.04700(18) 0.77616(15) 0.50495(11) 0.0196(5) Uani 1 1 d . . .
H4A H 0.0791 0.7196 0.5268 0.024 Uiso 1 1 calc . . R
H4B H -0.0098 0.8123 0.5343 0.024 Uiso 1 1 calc . . R
C1 C 0.1385(2) 0.96648(17) 0.72375(13) 0.0173(5) Uani 1 1 d . . .
C2 C 0.0260(2) 1.00590(17) 0.72232(13) 0.0182(5) Uani 1 1 d . . .
C3 C -0.0522(2) 1.01500(17) 0.78025(13) 0.0189(5) Uani 1 1 d . . .
C4 C -0.0153(2) 0.98063(17) 0.84022(13) 0.0187(5) Uani 1 1 d . . .
C5 C 0.0972(2) 0.93885(17) 0.84381(13) 0.0184(5) Uani 1 1 d . . .
C6 C 0.1711(2) 0.93376(17) 0.78503(13) 0.0181(5) Uani 1 1 d . . .
H6A H 0.2476 0.9066 0.7867 0.022 Uiso 1 1 calc . . R
C7 C -0.1723(2) 1.06373(18) 0.77511(14) 0.0212(5) Uani 1 1 d . . .
H7A H -0.2167 1.0697 0.8199 0.025 Uiso 1 1 calc . . R
H7B H -0.1849 1.1267 0.7537 0.025 Uiso 1 1 calc . . R
C8 C -0.3320(2) 1.0479(2) 0.73793(15) 0.0258(6) Uani 1 1 d . . .
H8A H -0.3684 1.0440 0.7843 0.031 Uiso 1 1 calc . . R
H8B H -0.3491 1.0077 0.7133 0.031 Uiso 1 1 calc . . R
C9 C -0.3790(2) 1.1466(2) 0.70918(15) 0.0261(6) Uani 1 1 d . . .
C10 C -0.4397(3) 1.2180(2) 0.75022(17) 0.0336(7) Uani 1 1 d . . .
H10 H -0.4478 1.2054 0.7967 0.040 Uiso 1 1 calc . . R
C11 C -0.4885(3) 1.3078(2) 0.72339(19) 0.0402(8) Uani 1 1 d . . .
H11 H -0.5299 1.3562 0.7517 0.048 Uiso 1 1 calc . . R
C12 C -0.4773(3) 1.3270(2) 0.65588(19) 0.0428(9) Uani 1 1 d . . .
H12 H -0.5103 1.3885 0.6377 0.051 Uiso 1 1 calc . . R
C13 C -0.4176(3) 1.2562(3) 0.61489(18) 0.0433(9) Uani 1 1 d . . .
H13 H -0.4102 1.2692 0.5684 0.052 Uiso 1 1 calc . . R
C14 C -0.3686(3) 1.1666(2) 0.64103(16) 0.0341(7) Uani 1 1 d . . .
H14 H -0.3277 1.1185 0.6124 0.041 Uiso 1 1 calc . . R
C15 C 0.1344(2) 0.89797(18) 0.90992(13) 0.0199(5) Uani 1 1 d . . .
H15 H 0.0823 0.9403 0.9438 0.024 Uiso 1 1 calc . . R
C16 C 0.2509(2) 0.89276(19) 0.91304(14) 0.0223(6) Uani 1 1 d . . .
H16A H 0.3048 0.8509 0.8801 0.027 Uiso 1 1 calc . . R
H16B H 0.2540 0.9550 0.9009 0.027 Uiso 1 1 calc . . R
C17 C 0.2841(3) 0.8584(2) 0.98068(15) 0.0284(6) Uani 1 1 d . . .
H17A H 0.2308 0.9007 1.0135 0.034 Uiso 1 1 calc . . R
H17B H 0.2801 0.7965 0.9931 0.034 Uiso 1 1 calc . . R
C18 C 0.3994(3) 0.8522(2) 0.98340(17) 0.0366(7) Uani 1 1 d . . .
H18A H 0.4529 0.8096 0.9516 0.055 Uiso 1 1 calc . . GR
H18B H 0.4161 0.8294 1.0279 0.055 Uiso 1 1 calc . . GR
H18C H 0.4034 0.9136 0.9725 0.055 Uiso 1 1 calc . . GR
C19 C 0.1231(2) 0.80387(18) 0.92854(13) 0.0194(5) Uani 1 1 d . . .
C20 C 0.0342(2) 0.79300(19) 0.97286(13) 0.0209(5) Uani 1 1 d . . .
C21 C 0.0259(2) 0.70652(19) 0.98980(13) 0.0209(5) Uani 1 1 d . . .
C22 C 0.1098(2) 0.62902(19) 0.96290(13) 0.0213(6) Uani 1 1 d . . .
C23 C 0.2013(2) 0.63602(19) 0.91872(13) 0.0206(5) Uani 1 1 d . . .
C24 C 0.2040(2) 0.72406(19) 0.90171(13) 0.0199(5) Uani 1 1 d . . .
H24 H 0.2640 0.7303 0.8703 0.024 Uiso 1 1 calc . . R
C25 C -0.0743(2) 0.7009(2) 1.03628(13) 0.0230(6) Uani 1 1 d . . .
H25A H -0.0614 0.6357 1.0524 0.028 Uiso 1 1 calc . . R
H25B H -0.0890 0.7366 1.0747 0.028 Uiso 1 1 calc . . R
C26 C -0.2790(2) 0.7378(2) 1.04098(14) 0.0252(6) Uani 1 1 d . . .
H26A H -0.3347 0.7571 1.0117 0.030 Uiso 1 1 calc . . R
H26B H -0.2686 0.6738 1.0594 0.030 Uiso 1 1 calc . . R
C27 C -0.3207(2) 0.8004(2) 1.09634(14) 0.0230(6) Uani 1 1 d . . .
C28 C -0.3926(2) 0.8910(2) 1.08756(15) 0.0278(6) Uani 1 1 d . . .
H28 H -0.4173 0.9136 1.0465 0.033 Uiso 1 1 calc . . R
C29 C -0.4284(3) 0.9487(2) 1.13847(17) 0.0352(7) Uani 1 1 d . . .
H29 H -0.4782 1.0107 1.1322 0.042 Uiso 1 1 calc . . R
C30 C -0.3929(3) 0.9174(3) 1.19779(18) 0.0403(8) Uani 1 1 d . . .
H30 H -0.4162 0.9578 1.2322 0.048 Uiso 1 1 calc . . R
C31 C -0.3225(3) 0.8262(3) 1.20737(18) 0.0549(12) Uani 1 1 d . . .
H31 H -0.2983 0.8037 1.2486 0.066 Uiso 1 1 calc . . R
C32 C -0.2875(3) 0.7679(3) 1.15662(17) 0.0430(9) Uani 1 1 d . . .
H32 H -0.2403 0.7052 1.1635 0.052 Uiso 1 1 calc . . R
C33 C 0.2934(2) 0.55073(18) 0.88930(13) 0.0211(6) Uani 1 1 d A . .
H33 H 0.2832 0.4957 0.9164 0.025 Uiso 1 1 calc . . R
C34 C 0.4073(2) 0.5473(2) 0.89623(15) 0.0261(6) Uani 1 1 d . . .
H34A H 0.4178 0.6028 0.8716 0.031 Uiso 0.844(6) 1 calc A 1 R
H34B H 0.4068 0.5513 0.9433 0.031 Uiso 0.844(6) 1 calc A 1 R
H34C H 0.4656 0.5011 0.8678 0.031 Uiso 0.156(6) 1 calc A 2 R
H34D H 0.4126 0.6084 0.8819 0.031 Uiso 0.156(6) 1 calc A 2 R
C35A C 0.5061(3) 0.4626(2) 0.8724(2) 0.0306(9) Uani 0.844(6) 1 d A 1 .
H35A H 0.5127 0.4625 0.8242 0.037 Uiso 0.844(6) 1 calc A 1 R
H35B H 0.5734 0.4677 0.8810 0.037 Uiso 0.844(6) 1 calc A 1 R
C36A C 0.5003(4) 0.3711(3) 0.9048(2) 0.0454(12) Uani 0.844(6) 1 d A 1 .
H36A H 0.4418 0.3601 0.8902 0.068 Uiso 0.844(6) 1 calc A 1 GR
H36B H 0.4844 0.3733 0.9528 0.068 Uiso 0.844(6) 1 calc A 1 GR
H36C H 0.5709 0.3209 0.8922 0.068 Uiso 0.844(6) 1 calc A 1 GR
C35B C 0.4230(18) 0.5218(13) 0.9662(8) 0.038(6) Uani 0.156(6) 1 d A 2 .
H35C H 0.3604 0.5658 0.9941 0.046 Uiso 0.156(6) 1 calc A 2 R
H35D H 0.4906 0.5297 0.9712 0.046 Uiso 0.156(6) 1 calc A 2 R
C36B C 0.432(2) 0.4244(15) 0.9924(12) 0.046(7) Uani 0.156(6) 1 d A 2 .
H36D H 0.4975 0.3798 0.9679 0.069 Uiso 0.156(6) 1 calc A 2 GR
H36E H 0.3663 0.4149 0.9869 0.069 Uiso 0.156(6) 1 calc A 2 GR
H36F H 0.4378 0.4157 1.0392 0.069 Uiso 0.156(6) 1 calc A 2 GR
C37 C 0.2812(2) 0.54351(17) 0.81956(13) 0.0195(5) Uani 1 1 d . . .
C38 C 0.2109(2) 0.50299(18) 0.80885(14) 0.0213(6) Uani 1 1 d A . .
C39 C 0.1993(2) 0.49281(18) 0.74583(14) 0.0204(5) Uani 1 1 d . . .
C40 C 0.2562(2) 0.52842(18) 0.69153(13) 0.0197(5) Uani 1 1 d A . .
C41 C 0.3257(2) 0.57160(17) 0.69962(13) 0.0190(5) Uani 1 1 d . . .
C42 C 0.3372(2) 0.57743(17) 0.76345(13) 0.0188(5) Uani 1 1 d A . .
H42 H 0.3852 0.6057 0.7693 0.023 Uiso 1 1 calc . . R
C43 C 0.1271(2) 0.44337(19) 0.73880(14) 0.0232(6) Uani 1 1 d A . .
H43A H 0.1430 0.4262 0.6929 0.028 Uiso 1 1 calc . . R
H43B H 0.1440 0.3857 0.7682 0.028 Uiso 1 1 calc . . R
C44 C -0.0691(2) 0.4581(2) 0.74545(15) 0.0269(6) Uani 1 1 d . . .
H44A H -0.1453 0.5043 0.7521 0.032 Uiso 1 1 calc . . R
H44B H -0.0508 0.4416 0.6992 0.032 Uiso 1 1 calc . . R
C45 C -0.0656(2) 0.3729(2) 0.79032(14) 0.0226(6) Uani 1 1 d . . .
C46 C -0.1449(3) 0.3801(2) 0.84674(15) 0.0269(6) Uani 1 1 d . . .
H46 H -0.1963 0.4392 0.8591 0.032 Uiso 1 1 calc . . R
C47 C -0.1491(3) 0.3010(2) 0.88493(15) 0.0318(7) Uani 1 1 d . . .
H47 H -0.2041 0.3061 0.9230 0.038 Uiso 1 1 calc . . R
C48 C -0.0732(3) 0.2146(2) 0.86777(16) 0.0336(7) Uani 1 1 d . . .
H48 H -0.0763 0.1606 0.8941 0.040 Uiso 1 1 calc . . R
C49 C 0.0069(3) 0.2069(2) 0.81227(17) 0.0337(7) Uani 1 1 d . . .
H49 H 0.0596 0.1479 0.8008 0.040 Uiso 1 1 calc . . R
C50 C 0.0098(3) 0.2860(2) 0.77350(16) 0.0293(6) Uani 1 1 d . . .
H50 H 0.0640 0.2806 0.7350 0.035 Uiso 1 1 calc . . R
C51 C 0.3831(2) 0.61086(17) 0.63836(13) 0.0179(5) Uani 1 1 d A . .
H51 H 0.3964 0.5702 0.6025 0.021 Uiso 1 1 calc . . R
C52 C 0.4963(2) 0.60939(19) 0.64423(14) 0.0224(6) Uani 1 1 d . . .
H52A H 0.4865 0.6532 0.6766 0.027 Uiso 1 1 calc A . R
H52B H 0.5417 0.5467 0.6608 0.027 Uiso 1 1 calc . . R
C53 C 0.5564(2) 0.6356(2) 0.57800(15) 0.0260(6) Uani 1 1 d A . .
H53A H 0.5114 0.6988 0.5621 0.031 Uiso 1 1 calc . . R
H53B H 0.6271 0.6366 0.5845 0.031 Uiso 1 1 calc . . R
C54 C 0.5794(3) 0.5694(2) 0.52540(16) 0.0340(7) Uani 1 1 d . . .
H54A H 0.6282 0.5834 0.4867 0.051 Uiso 1 1 calc A . GR
H54B H 0.5100 0.5767 0.5126 0.051 Uiso 1 1 calc . . GR
H54C H 0.6149 0.5056 0.5431 0.051 Uiso 1 1 calc . . GR
C55 C 0.3085(2) 0.70759(17) 0.61556(13) 0.0172(5) Uani 1 1 d . . .
C56 C 0.2552(2) 0.72234(18) 0.56208(13) 0.0178(5) Uani 1 1 d A . .
C57 C 0.1899(2) 0.81113(18) 0.53938(13) 0.0178(5) Uani 1 1 d . . .
C58 C 0.1799(2) 0.88671(18) 0.57128(13) 0.0175(5) Uani 1 1 d A . .
C59 C 0.2320(2) 0.87475(18) 0.62505(13) 0.0168(5) Uani 1 1 d . . .
C60 C 0.2937(2) 0.78493(18) 0.64676(12) 0.0170(5) Uani 1 1 d A . .
H60 H 0.3270 0.7760 0.6845 0.020 Uiso 1 1 calc . . R
C61 C 0.1305(2) 0.82052(18) 0.48364(13) 0.0202(5) Uani 1 1 d A . .
H61A H 0.0933 0.8868 0.4702 0.024 Uiso 1 1 calc . . R
H61B H 0.1838 0.7904 0.4453 0.024 Uiso 1 1 calc . . R
C62 C 0.0005(2) 0.76229(19) 0.44981(14) 0.0231(6) Uani 1 1 d . . .
H62A H -0.0324 0.8225 0.4252 0.028 Uiso 1 1 calc . . R
H62B H -0.0587 0.7384 0.4683 0.028 Uiso 1 1 calc . . R
C63 C 0.0870(2) 0.69570(19) 0.40322(14) 0.0223(6) Uani 1 1 d . . .
C64 C 0.1173(3) 0.6006(2) 0.41824(16) 0.0294(6) Uani 1 1 d . . .
H64 H 0.0825 0.5776 0.4576 0.035 Uiso 1 1 calc . . R
C65 C 0.1985(3) 0.5395(2) 0.37540(18) 0.0376(8) Uani 1 1 d . . .
H65 H 0.2188 0.4748 0.3855 0.045 Uiso 1 1 calc . . R
C66 C 0.2502(3) 0.5729(2) 0.31790(17) 0.0375(8) Uani 1 1 d . . .
H66 H 0.3064 0.5310 0.2891 0.045 Uiso 1 1 calc . . R
C67 C 0.2200(3) 0.6665(3) 0.30271(17) 0.0359(7) Uani 1 1 d . . .
H67 H 0.2549 0.6893 0.2632 0.043 Uiso 1 1 calc . . R
C68 C 0.1385(3) 0.7278(2) 0.34508(15) 0.0295(6) Uani 1 1 d . . .
H68 H 0.1177 0.7925 0.3342 0.035 Uiso 1 1 calc . . R
C69 C 0.2206(2) 0.95787(18) 0.65954(13) 0.0180(5) Uani 1 1 d A . .
H69 H 0.1877 1.0141 0.6301 0.022 Uiso 1 1 calc . . R
C70 C 0.3326(2) 0.95669(19) 0.66743(13) 0.0206(5) Uani 1 1 d . . .
H70A H 0.3205 1.0097 0.6923 0.025 Uiso 1 1 calc A . R
H70B H 0.3703 0.8993 0.6936 0.025 Uiso 1 1 calc . . R
C71 C 0.4072(2) 0.9620(2) 0.60136(15) 0.0260(6) Uani 1 1 d A . .
H71A H 0.4312 0.9033 0.5803 0.031 Uiso 1 1 calc . . R
H71B H 0.3646 1.0125 0.5719 0.031 Uiso 1 1 calc . . R
C72 C 0.5083(3) 0.9790(3) 0.60899(18) 0.0371(8) Uani 1 1 d . . .
H72A H 0.5536 0.9814 0.5656 0.056 Uiso 1 1 calc A . GR
H72B H 0.5514 0.9287 0.6376 0.056 Uiso 1 1 calc . . GR
H72C H 0.4851 1.0379 0.6287 0.056 Uiso 1 1 calc . . GR
Br4 Br -0.28803(3) 0.92941(2) 0.910444(16) 0.03286(9) Uani 1 1 d . . .
Br3 Br -0.14716(3) 0.59533(2) 0.895920(15) 0.03093(8) Uani 1 1 d . . .
Cl1 Cl -0.44658(11) 0.83465(8) 0.78420(7) 0.0739(4) Uani 1 1 d . . .
Cl2 Cl -0.39352(9) 0.63719(8) 0.80475(6) 0.0583(3) Uani 1 1 d . . .
Cl3 Cl -0.26498(13) 0.70936(9) 0.70087(6) 0.0768(4) Uani 1 1 d . . .
C73 C -0.3405(3) 0.7257(2) 0.77989(17) 0.0380(8) Uani 1 1 d . . .
H73 H -0.2899 0.7210 0.8105 0.046 Uiso 1 1 calc . . R
Cl4A Cl 0.24718(11) 0.20395(7) 0.62546(5) 0.0630(4) Uani 0.938(3) 1 d B 1 .
Cl4B Cl 0.3843(9) 0.2461(10) 0.5937(6) 0.060(6) Uani 0.062(3) 1 d B 2 D
Cl5 Cl 0.29008(8) 0.20461(6) 0.48423(5) 0.0487(2) Uani 1 1 d B . .
Cl6 Cl 0.17436(7) 0.37683(5) 0.54853(5) 0.03951(19) Uani 1 1 d B . .
C74 C 0.2784(3) 0.2661(2) 0.55106(19) 0.0410(8) Uani 1 1 d . . D
H74 H 0.3502 0.2724 0.5500 0.049 Uiso 0.938(3) 1 calc B 1 R
O9 O -0.1525(2) 0.82953(17) 0.77945(16) 0.0549(8) Uani 1 1 d . . .
H9A H -0.1829 0.8041 0.8116 0.082 Uiso 0.473(10) 1 calc C 1 R
H9B H -0.1908 0.7967 0.7884 0.082 Uiso 0.527(10) 1 calc C 2 R
C75A C -0.0559(6) 0.7596(5) 0.7457(4) 0.040(2) Uani 0.473(10) 1 d C 1 .
H75A H -0.0445 0.7779 0.6979 0.047 Uiso 0.473(10) 1 calc C 1 R
H75B H -0.0653 0.6995 0.7518 0.047 Uiso 0.473(10) 1 calc C 1 R
C76A C 0.0424(7) 0.7517(5) 0.7755(5) 0.037(2) Uani 0.473(10) 1 d C 1 .
H76A H 0.1077 0.7004 0.7574 0.056 Uiso 0.473(10) 1 calc C 1 GR
H76B H 0.0268 0.7402 0.8235 0.056 Uiso 0.473(10) 1 calc C 1 GR
H76C H 0.0559 0.8094 0.7649 0.056 Uiso 0.473(10) 1 calc C 1 GR
C75B C -0.0317(8) 0.7694(5) 0.7914(4) 0.049(2) Uani 0.527(10) 1 d C 2 .
H75C H -0.0054 0.8012 0.8178 0.059 Uiso 0.527(10) 1 calc C 2 R
H75D H -0.0265 0.7082 0.8139 0.059 Uiso 0.527(10) 1 calc C 2 R
C76B C 0.0315(6) 0.7606(4) 0.7228(4) 0.045(2) Uani 0.527(10) 1 d C 2 .
H76D H 0.0071 0.7253 0.6988 0.067 Uiso 0.527(10) 1 calc C 2 GR
H76E H 0.1102 0.7283 0.7243 0.067 Uiso 0.527(10) 1 calc C 2 GR
H76F H 0.0187 0.8222 0.7003 0.067 Uiso 0.527(10) 1 calc C 2 GR

loop_
_atom_site_aniso_label
_atom_site_aniso_U_11
_atom_site_aniso_U_22
_atom_site_aniso_U_33
_atom_site_aniso_U_23
_atom_site_aniso_U_13
_atom_site_aniso_U_12
Br1 0.02666(16) 0.02387(15) 0.02073(15) -0.00245(11) 0.00340(11) -0.00433(12)
Br2 0.02219(15) 0.02591(15) 0.02811(16) 0.00453(12) -0.00272(12) -0.00823(12)
O1 0.0175(9) 0.0232(9) 0.0167(9) -0.0021(7) 0.0017(7) -0.0029(7)
O2 0.0173(9) 0.0255(10) 0.0180(9) -0.0032(7) 0.0030(7) -0.0074(8)
O3 0.0240(10) 0.0241(10) 0.0206(10) -0.0004(8) 0.0038(8) -0.0065(8)
O4 0.0355(11) 0.0225(10) 0.0197(10) 0.0024(8) -0.0036(8) -0.0160(9)
O5 0.0319(11) 0.0254(10) 0.0220(10) 0.0000(8) -0.0005(8) -0.0173(9)
O6 0.0198(9) 0.0265(10) 0.0202(9) -0.0035(8) -0.0013(8) -0.0092(8)
O7 0.0242(10) 0.0169(9) 0.0214(9) -0.0044(7) -0.0024(8) -0.0055(8)
O8 0.0223(10) 0.0172(9) 0.0162(9) -0.0005(7) 0.0012(7) -0.0012(8)
N1 0.0165(11) 0.0208(11) 0.0232(12) -0.0013(9) -0.0009(9) -0.0038(9)
N2 0.0233(12) 0.0220(11) 0.0194(11) -0.0032(9) 0.0025(9) -0.0096(9)
N3 0.0246(13) 0.0234(12) 0.0282(13) 0.0040(10) -0.0054(10) -0.0124(10)
N4 0.0178(11) 0.0193(11) 0.0199(11) -0.0030(9) -0.0006(9) -0.0056(9)
C1 0.0179(13) 0.0135(11) 0.0190(13) -0.0035(10) 0.0015(10) -0.0060(10)
C2 0.0206(13) 0.0151(12) 0.0173(12) -0.0025(10) -0.0011(10) -0.0055(10)
C3 0.0168(13) 0.0142(12) 0.0232(13) -0.0026(10) 0.0000(10) -0.0044(10)
C4 0.0204(13) 0.0140(12) 0.0192(13) -0.0050(10) 0.0039(10) -0.0060(10)
C5 0.0215(13) 0.0140(12) 0.0203(13) -0.0033(10) 0.0002(10) -0.0082(10)
C6 0.0167(12) 0.0146(12) 0.0216(13) -0.0033(10) 0.0004(10) -0.0055(10)
C7 0.0176(13) 0.0192(13) 0.0222(13) -0.0041(10) 0.0021(10) -0.0038(10)
C8 0.0160(13) 0.0292(15) 0.0289(15) 0.0026(12) -0.0006(11) -0.0082(11)
C9 0.0136(13) 0.0276(15) 0.0313(15) 0.0001(12) -0.0008(11) -0.0040(11)
C10 0.0253(16) 0.0359(17) 0.0340(17) -0.0084(14) -0.0006(13) -0.0057(13)
C11 0.0306(17) 0.0283(16) 0.052(2) -0.0110(15) -0.0038(15) 0.0008(13)
C12 0.0295(17) 0.0282(17) 0.056(2) 0.0053(16) -0.0021(16) -0.0007(14)
C13 0.0333(18) 0.0391(19) 0.0365(18) 0.0075(15) 0.0031(15) 0.0007(15)
C14 0.0246(15) 0.0308(16) 0.0323(17) -0.0021(13) 0.0034(13) 0.0010(13)
C15 0.0206(13) 0.0190(13) 0.0186(13) -0.0035(10) 0.0002(10) -0.0068(10)
C16 0.0233(14) 0.0220(13) 0.0232(14) -0.0020(11) -0.0021(11) -0.0110(11)
C17 0.0313(16) 0.0329(16) 0.0239(15) -0.0024(12) -0.0057(12) -0.0144(13)
C18 0.0367(18) 0.0393(18) 0.0407(18) 0.0086(15) -0.0199(15) -0.0188(15)
C19 0.0217(13) 0.0222(13) 0.0161(12) -0.0005(10) -0.0039(10) -0.0101(11)
C20 0.0206(13) 0.0272(14) 0.0141(12) -0.0018(10) -0.0031(10) -0.0077(11)
C21 0.0213(14) 0.0277(14) 0.0140(12) 0.0018(10) -0.0011(10) -0.0116(11)
C22 0.0268(15) 0.0246(14) 0.0163(12) 0.0038(10) -0.0057(11) -0.0146(12)
C23 0.0212(14) 0.0230(13) 0.0186(13) 0.0001(10) -0.0052(11) -0.0088(11)
C24 0.0198(13) 0.0227(13) 0.0167(12) 0.0000(10) -0.0020(10) -0.0084(11)
C25 0.0232(14) 0.0271(14) 0.0179(13) 0.0011(11) 0.0007(11) -0.0114(11)
C26 0.0224(14) 0.0274(14) 0.0262(14) -0.0036(12) 0.0028(11) -0.0124(12)
C27 0.0178(13) 0.0258(14) 0.0232(14) -0.0025(11) 0.0025(11) -0.0085(11)
C28 0.0261(15) 0.0271(15) 0.0255(15) -0.0012(12) 0.0037(12) -0.0092(12)
C29 0.0308(17) 0.0296(16) 0.0403(18) -0.0097(14) 0.0085(14) -0.0110(13)
C30 0.0227(16) 0.056(2) 0.044(2) -0.0304(17) 0.0068(14) -0.0133(15)
C31 0.0335(19) 0.085(3) 0.0273(18) -0.0160(18) -0.0099(15) 0.0050(19)
C32 0.0332(18) 0.044(2) 0.0289(17) -0.0050(15) -0.0046(14) 0.0110(15)
C33 0.0212(14) 0.0191(13) 0.0213(13) 0.0004(10) -0.0020(11) -0.0071(11)
C34 0.0233(15) 0.0267(15) 0.0276(15) 0.0022(12) -0.0076(12) -0.0084(12)
C35A 0.0213(18) 0.0282(19) 0.039(2) 0.0025(15) -0.0091(15) -0.0055(14)
C36A 0.036(2) 0.030(2) 0.057(3) 0.0040(19) -0.001(2) -0.0046(17)
C35B 0.033(12) 0.041(12) 0.049(14) 0.004(10) -0.017(10) -0.021(10)
C36B 0.051(15) 0.063(16) 0.037(12) 0.015(11) -0.030(11) -0.031(12)
C37 0.0179(13) 0.0151(12) 0.0225(14) -0.0018(10) -0.0027(10) -0.0034(10)
C38 0.0199(13) 0.0157(12) 0.0232(14) 0.0016(10) -0.0007(11) -0.0038(10)
C39 0.0184(13) 0.0158(12) 0.0256(14) -0.0005(10) -0.0030(11) -0.0056(10)
C40 0.0192(13) 0.0151(12) 0.0209(13) -0.0021(10) -0.0033(10) -0.0019(10)
C41 0.0144(12) 0.0140(12) 0.0233(13) 0.0012(10) -0.0006(10) -0.0020(10)
C42 0.0165(12) 0.0147(12) 0.0241(14) -0.0020(10) -0.0033(10) -0.0046(10)
C43 0.0249(14) 0.0208(13) 0.0242(14) -0.0010(11) -0.0024(11) -0.0099(11)
C44 0.0263(15) 0.0296(15) 0.0283(15) 0.0030(12) -0.0081(12) -0.0142(12)
C45 0.0233(14) 0.0277(14) 0.0218(13) -0.0003(11) -0.0061(11) -0.0142(12)
C46 0.0300(15) 0.0280(15) 0.0265(15) -0.0034(12) -0.0039(12) -0.0146(12)
C47 0.0441(19) 0.0377(17) 0.0221(14) -0.0013(13) -0.0010(13) -0.0270(15)
C48 0.050(2) 0.0282(16) 0.0320(16) 0.0038(13) -0.0128(15) -0.0234(15)
C49 0.0345(17) 0.0258(15) 0.0451(19) -0.0082(13) -0.0077(14) -0.0133(13)
C50 0.0295(16) 0.0313(16) 0.0306(16) -0.0072(13) -0.0019(13) -0.0150(13)
C51 0.0151(12) 0.0165(12) 0.0197(13) -0.0032(10) 0.0003(10) -0.0044(10)
C52 0.0166(13) 0.0195(13) 0.0277(14) -0.0015(11) -0.0037(11) -0.0034(10)
C53 0.0179(14) 0.0274(14) 0.0317(16) -0.0040(12) 0.0006(12) -0.0090(11)
C54 0.0283(16) 0.0414(18) 0.0328(17) -0.0104(14) 0.0066(13) -0.0166(14)
C55 0.0123(12) 0.0172(12) 0.0197(13) -0.0009(10) 0.0011(10) -0.0048(10)
C56 0.0159(12) 0.0167(12) 0.0190(13) -0.0037(10) 0.0022(10) -0.0058(10)
C57 0.0151(12) 0.0198(13) 0.0160(12) -0.0022(10) 0.0016(10) -0.0058(10)
C58 0.0146(12) 0.0172(12) 0.0157(12) 0.0002(10) 0.0014(10) -0.0032(10)
C59 0.0138(12) 0.0181(12) 0.0174(12) -0.0031(10) 0.0030(10) -0.0069(10)
C60 0.0138(12) 0.0204(13) 0.0153(12) -0.0021(10) 0.0009(9) -0.0063(10)
C61 0.0205(13) 0.0203(13) 0.0198(13) -0.0009(10) -0.0027(11) -0.0082(11)
C62 0.0219(14) 0.0229(14) 0.0253(14) -0.0018(11) -0.0061(11) -0.0080(11)
C63 0.0225(14) 0.0235(14) 0.0227(14) -0.0051(11) -0.0081(11) -0.0070(11)
C64 0.0313(16) 0.0256(15) 0.0327(16) -0.0017(12) -0.0144(13) -0.0075(13)
C65 0.0382(18) 0.0238(15) 0.047(2) -0.0121(14) -0.0233(16) 0.0037(13)
C66 0.0228(15) 0.047(2) 0.0378(18) -0.0237(15) -0.0109(13) 0.0021(14)
C67 0.0279(16) 0.051(2) 0.0306(16) -0.0140(15) -0.0013(13) -0.0142(15)
C68 0.0306(16) 0.0294(15) 0.0294(16) -0.0059(12) -0.0034(13) -0.0117(13)
C69 0.0177(13) 0.0173(12) 0.0169(12) -0.0010(10) 0.0004(10) -0.0062(10)
C70 0.0184(13) 0.0231(13) 0.0210(13) -0.0037(10) -0.0008(11) -0.0091(11)
C71 0.0214(14) 0.0302(15) 0.0267(15) -0.0069(12) 0.0036(11) -0.0121(12)
C72 0.0238(16) 0.0464(19) 0.0427(19) -0.0105(15) 0.0059(14) -0.0181(14)
Br4 0.02859(17) 0.03935(18) 0.03055(17) 0.00901(13) -0.00542(13) -0.01649(14)
Br3 0.04232(19) 0.02493(15) 0.02702(16) -0.00263(12) -0.01176(13) -0.01081(13)
Cl1 0.0649(7) 0.0488(6) 0.0810(8) -0.0247(5) -0.0196(6) 0.0183(5)
Cl2 0.0508(6) 0.0685(7) 0.0657(6) 0.0010(5) -0.0078(5) -0.0360(5)
Cl3 0.1044(10) 0.0618(7) 0.0522(6) -0.0227(5) 0.0325(6) -0.0348(7)
C73 0.0346(18) 0.0340(17) 0.0368(18) -0.0044(14) -0.0034(14) -0.0042(14)
Cl4A 0.0918(9) 0.0415(6) 0.0299(5) -0.0060(4) -0.0112(5) 0.0042(5)
Cl4B 0.032(8) 0.092(13) 0.068(10) 0.054(9) -0.033(7) -0.044(8)
Cl5 0.0527(5) 0.0460(5) 0.0411(5) -0.0161(4) 0.0109(4) -0.0167(4)
Cl6 0.0288(4) 0.0287(4) 0.0612(5) -0.0108(3) -0.0056(4) -0.0091(3)
C74 0.0288(17) 0.0356(18) 0.057(2) -0.0177(16) -0.0033(16) -0.0066(14)
O9 0.0462(16) 0.0315(13) 0.075(2) -0.0073(13) 0.0120(14) -0.0115(12)
C75A 0.040(5) 0.030(4) 0.038(4) -0.013(3) -0.001(3) 0.000(3)
C76A 0.026(4) 0.024(3) 0.056(6) -0.006(3) -0.004(4) -0.003(3)
C75B 0.063(6) 0.031(4) 0.056(5) 0.007(3) -0.023(5) -0.018(4)
C76B 0.030(4) 0.026(3) 0.062(6) 0.003(3) 0.008(3) -0.005(3)

loop_
_atom_type_symbol
_atom_type_description
_atom_type_scat_dispersion_real
_atom_type_scat_dispersion_imag
_atom_type_scat_source
C C 0.0181 0.0091 'International Tables Vol C Tables 4.2.6.8 and 6.1.1.4'
H H 0.0000 0.0000 'International Tables Vol C Tables 4.2.6.8 and 6.1.1.4'
Br Br -0.6763 1.2805 'International Tables Vol C Tables 4.2.6.8 and 6.1.1.4'
Cl Cl 0.3639 0.7018 'International Tables Vol C Tables 4.2.6.8 and 6.1.1.4'
N N 0.0311 0.0180 'International Tables Vol C Tables 4.2.6.8 and 6.1.1.4'
O O 0.0492 0.0322 'International Tables Vol C Tables 4.2.6.8 and 6.1.1.4'

loop_
_exptl_crystal_face_index_h
_exptl_crystal_face_index_k
_exptl_crystal_face_index_l
_exptl_crystal_face_perp_dist
_exptl_oxdiff_crystal_face_indexfrac_h
_exptl_oxdiff_crystal_face_indexfrac_k
_exptl_oxdiff_crystal_face_indexfrac_l
_exptl_oxdiff_crystal_face_x
_exptl_oxdiff_crystal_face_y
_exptl_oxdiff_crystal_face_z
-5 5 4 0.0883 -5.0000 5.0000 4.0000 -0.9496 -0.0516 0.4056
5 -4 -6 0.0779 5.0000 -4.0000 -6.0000 1.0032 0.0619 -0.2215
0 -6 10 0.1376 -0.0000 -6.0000 10.0000 -0.2225 -0.0040 -1.0045
4 0 -10 0.1126 4.0000 -0.0000 -10.0000 0.9147 0.0478 0.3518
7 8 6 0.0577 7.0000 8.0000 6.0000 0.0803 -0.9720 0.1130
-7 -8 -7 0.0460 -7.0000 -8.0000 -7.0000 -0.0309 1.0008 -0.0629
5 10 1 0.1200 5.0000 10.0000 1.0000 0.0260 -0.8025 0.6053
-7 -6 -9 0.0752 -7.0000 -6.0000 -9.0000 -0.0225 0.9637 0.2052
7 3 10 0.1169 7.0000 3.0000 10.0000 0.1086 -0.8505 -0.5074
9 4 2 0.0710 9.0000 4.0000 2.0000 0.6688 -0.7875 -0.0974
-8 -5 0 0.0860 -8.0000 -5.0000 0.0000 -0.6170 0.7172 -0.1238
-8 -2 -4 0.0871 -8.0000 -2.0000 -4.0000 -0.5550 0.6904 0.3285
8 6 -1 0.0928 8.0000 6.0000 -1.0000 0.6212 -0.7357 0.2578
-6 0 7 0.0897 -6.0000 0.0000 7.0000 -0.9773 0.1587 -0.1277
2 9 8 0.0617 2.0000 9.0000 8.0000 -0.5902 -0.7766 0.2823

loop_
_geom_angle_atom_site_label_1
_geom_angle_atom_site_label_2
_geom_angle_atom_site_label_3
_geom_angle
C2 O1 H1 109.5
C4 O2 H2 109.5
C20 O3 H3 109.5
C22 O4 H4 109.5
C38 O5 H5 109.5
C40 O6 H6 109.5
C56 O7 H7 109.5
C58 O8 H8 109.5
H1A N1 H1B 107.6
C7 N1 H1A 108.6
C7 N1 H1B 108.6
C7 N1 C8 114.5(2)
C8 N1 H1A 108.6
C8 N1 H1B 108.6
H2A N2 H2B 107.4
C25 N2 H2A 108.3
C25 N2 H2B 108.3
C25 N2 C26 116.0(2)
C26 N2 H2A 108.3
C26 N2 H2B 108.3
H3A N3 H3B 107.6
C43 N3 H3A 108.7
C43 N3 H3B 108.7
C43 N3 C44 114.1(2)
C44 N3 H3A 108.7
C44 N3 H3B 108.7
H4A N4 H4B 107.6
C61 N4 H4A 108.7
C61 N4 H4B 108.7
C62 N4 H4A 108.7
C62 N4 H4B 108.7
C62 N4 C61 114.4(2)
C2 C1 C6 117.4(2)
C2 C1 C69 119.9(2)
C6 C1 C69 122.7(2)
O1 C2 C1 124.1(2)
O1 C2 C3 114.2(2)
C1 C2 C3 121.7(2)
C2 C3 C7 118.6(2)
C4 C3 C2 118.6(2)
C4 C3 C7 122.8(2)
O2 C4 C3 120.9(2)
O2 C4 C5 117.5(2)
C3 C4 C5 121.6(2)
C4 C5 C15 120.1(2)
C6 C5 C4 117.3(2)
C6 C5 C15 122.6(2)
C1 C6 H6A 118.3
C5 C6 C1 123.4(3)
C5 C6 H6A 118.3
N1 C7 C3 111.5(2)
N1 C7 H7A 109.3
N1 C7 H7B 109.3
C3 C7 H7A 109.3
C3 C7 H7B 109.3
H7A C7 H7B 108.0
N1 C8 H8A 108.9
N1 C8 H8B 108.9
N1 C8 C9 113.6(2)
H8A C8 H8B 107.7
C9 C8 H8A 108.9
C9 C8 H8B 108.9
C10 C9 C8 120.5(3)
C10 C9 C14 118.9(3)
C14 C9 C8 120.5(3)
C9 C10 H10 119.9
C11 C10 C9 120.2(3)
C11 C10 H10 119.9
C10 C11 H11 119.8
C12 C11 C10 120.4(3)
C12 C11 H11 119.8
C11 C12 H12 120.2
C11 C12 C13 119.6(3)
C13 C12 H12 120.2
C12 C13 H13 119.8
C12 C13 C14 120.5(3)
C14 C13 H13 119.8
C9 C14 H14 119.8
C13 C14 C9 120.3(3)
C13 C14 H14 119.8
C5 C15 H15 106.8
C5 C15 C16 113.7(2)
C5 C15 C19 110.3(2)
C16 C15 H15 106.8
C19 C15 H15 106.8
C19 C15 C16 111.9(2)
C15 C16 H16A 108.9
C15 C16 H16B 108.9
H16A C16 H16B 107.7
C17 C16 C15 113.3(2)
C17 C16 H16A 108.9
C17 C16 H16B 108.9
C16 C17 H17A 108.9
C16 C17 H17B 108.9
H17A C17 H17B 107.7
C18 C17 C16 113.2(3)
C18 C17 H17A 108.9
C18 C17 H17B 108.9
C17 C18 H18A 109.5
C17 C18 H18B 109.5
C17 C18 H18C 109.5
H18A C18 H18B 109.5
H18A C18 H18C 109.5
H18B C18 H18C 109.5
C20 C19 C15 122.5(2)
C20 C19 C24 117.0(2)
C24 C19 C15 120.5(2)
O3 C20 C19 122.8(2)
O3 C20 C21 115.5(2)
C19 C20 C21 121.7(3)
C20 C21 C25 118.6(3)
C22 C21 C20 119.0(3)
C22 C21 C25 122.4(2)
O4 C22 C23 118.6(3)
C21 C22 O4 119.6(2)
C21 C22 C23 121.5(2)
C22 C23 C33 121.4(2)
C24 C23 C22 117.3(3)
C24 C23 C33 121.3(2)
C19 C24 H24 118.3
C23 C24 C19 123.4(3)
C23 C24 H24 118.3
N2 C25 C21 109.4(2)
N2 C25 H25A 109.8
N2 C25 H25B 109.8
C21 C25 H25A 109.8
C21 C25 H25B 109.8
H25A C25 H25B 108.2
N2 C26 H26A 109.1
N2 C26 H26B 109.1
H26A C26 H26B 107.9
C27 C26 N2 112.4(2)
C27 C26 H26A 109.1
C27 C26 H26B 109.1
C28 C27 C26 120.7(3)
C32 C27 C26 120.0(3)
C32 C27 C28 119.4(3)
C27 C28 H28 119.9
C29 C28 C27 120.2(3)
C29 C28 H28 119.9
C28 C29 H29 119.7
C30 C29 C28 120.6(3)
C30 C29 H29 119.7
C29 C30 H30 120.2
C29 C30 C31 119.6(3)
C31 C30 H30 120.2
C30 C31 H31 120.1
C30 C31 C32 119.9(3)
C32 C31 H31 120.1
C27 C32 C31 120.4(3)
C27 C32 H32 119.8
C31 C32 H32 119.8
C23 C33 H33 106.6
C23 C33 C34 111.2(2)
C34 C33 H33 106.6
C37 C33 C23 110.7(2)
C37 C33 H33 106.6
C37 C33 C34 114.7(2)
C33 C34 H34A 108.1
C33 C34 H34B 108.1
C33 C34 H34C 109.8
C33 C34 H34D 109.8
H34A C34 H34B 107.3
H34A C34 H34C 97.1
H34A C34 H34D 13.4
H34B C34 H34C 124.9
H34B C34 H34D 94.5
H34C C34 H34D 108.2
C35A C34 C33 116.6(3)
C35A C34 H34A 108.1
C35A C34 H34B 108.1
C35A C34 H34C 17.2
C35A C34 H34D 117.0
C35B C34 C33 109.4(8)
C35B C34 H34A 121.7
C35B C34 H34B 17.7
C35B C34 H34C 109.8
C35B C34 H34D 109.8
C35B C34 C35A 92.6(9)
C34 C35A H35A 108.7
C34 C35A H35B 108.7
H35A C35A H35B 107.6
C36A C35A C34 114.3(3)
C36A C35A H35A 108.7
C36A C35A H35B 108.7
C34 C35B H35C 108.3
C34 C35B H35D 108.3
C34 C35B C36B 115.7(15)
H35C C35B H35D 107.4
C36B C35B H35C 108.3
C36B C35B H35D 108.3
C35B C36B H36D 109.5
C35B C36B H36E 109.5
C35B C36B H36F 109.5
H36D C36B H36E 109.5
H36D C36B H36F 109.5
H36E C36B H36F 109.5
C38 C37 C33 120.4(2)
C38 C37 C42 116.7(3)
C42 C37 C33 122.9(2)
O5 C38 C37 123.1(3)
O5 C38 C39 114.5(3)
C39 C38 C37 122.3(3)
C38 C39 C40 118.7(3)
C38 C39 C43 118.8(2)
C40 C39 C43 122.5(3)
O6 C40 C39 120.9(2)
O6 C40 C41 117.9(2)
C39 C40 C41 121.2(3)
C40 C41 C51 118.4(2)
C42 C41 C40 117.9(2)
C42 C41 C51 123.7(2)
C37 C42 H42 118.4
C41 C42 C37 123.1(3)
C41 C42 H42 118.4
N3 C43 C39 111.7(2)
N3 C43 H43A 109.3
N3 C43 H43B 109.3
C39 C43 H43A 109.3
C39 C43 H43B 109.3
H43A C43 H43B 108.0
N3 C44 H44A 108.6
N3 C44 H44B 108.6
H44A C44 H44B 107.6
C45 C44 N3 114.6(2)
C45 C44 H44A 108.6
C45 C44 H44B 108.6
C46 C45 C44 119.6(3)
C50 C45 C44 121.0(3)
C50 C45 C46 119.2(3)
C45 C46 H46 119.9
C47 C46 C45 120.1(3)
C47 C46 H46 119.9
C46 C47 H47 119.9
C46 C47 C48 120.2(3)
C48 C47 H47 119.9
C47 C48 H48 120.0
C49 C48 C47 120.0(3)
C49 C48 H48 120.0
C48 C49 H49 120.2
C48 C49 C50 119.6(3)
C50 C49 H49 120.2
C45 C50 H50 119.6
C49 C50 C45 120.8(3)
C49 C50 H50 119.6
C41 C51 H51 106.3
C41 C51 C52 114.8(2)
C41 C51 C55 111.5(2)
C52 C51 H51 106.3
C55 C51 H51 106.3
C55 C51 C52 111.0(2)
C51 C52 H52A 109.3
C51 C52 H52B 109.3
H52A C52 H52B 107.9
C53 C52 C51 111.8(2)
C53 C52 H52A 109.3
C53 C52 H52B 109.3
C52 C53 H53A 108.9
C52 C53 H53B 108.9
H53A C53 H53B 107.8
C54 C53 C52 113.2(2)
C54 C53 H53A 108.9
C54 C53 H53B 108.9
C53 C54 H54A 109.5
C53 C54 H54B 109.5
C53 C54 H54C 109.5
H54A C54 H54B 109.5
H54A C54 H54C 109.5
H54B C54 H54C 109.5
C56 C55 C51 121.6(2)
C56 C55 C60 117.3(2)
C60 C55 C51 121.1(2)
O7 C56 C55 123.1(2)
O7 C56 C57 115.0(2)
C55 C56 C57 122.0(2)
C56 C57 C61 118.5(2)
C58 C57 C56 118.5(2)
C58 C57 C61 122.9(2)
O8 C58 C57 120.4(2)
O8 C58 C59 118.1(2)
C59 C58 C57 121.2(2)
C58 C59 C60 118.0(2)
C58 C59 C69 120.8(2)
C60 C59 C69 121.2(2)
C55 C60 H60 118.6
C59 C60 C55 122.9(2)
C59 C60 H60 118.6
N4 C61 C57 109.7(2)
N4 C61 H61A 109.7
N4 C61 H61B 109.7
C57 C61 H61A 109.7
C57 C61 H61B 109.7
H61A C61 H61B 108.2
N4 C62 H62A 109.2
N4 C62 H62B 109.2
N4 C62 C63 111.9(2)
H62A C62 H62B 107.9
C63 C62 H62A 109.2
C63 C62 H62B 109.2
C64 C63 C62 120.2(3)
C68 C63 C62 120.7(3)
C68 C63 C64 119.1(3)
C63 C64 H64 120.1
C65 C64 C63 119.8(3)
C65 C64 H64 120.1
C64 C65 H65 119.9
C66 C65 C64 120.3(3)
C66 C65 H65 119.9
C65 C66 H66 120.0
C67 C66 C65 120.1(3)
C67 C66 H66 120.0
C66 C67 H67 120.0
C66 C67 C68 120.0(3)
C68 C67 H67 120.0
C63 C68 H68 119.6
C67 C68 C63 120.8(3)
C67 C68 H68 119.6
C1 C69 C59 110.1(2)
C1 C69 H69 106.6
C1 C69 C70 114.1(2)
C59 C69 H69 106.6
C59 C69 C70 112.2(2)
C70 C69 H69 106.6
C69 C70 H70A 109.0
C69 C70 H70B 109.0
H70A C70 H70B 107.8
C71 C70 C69 112.9(2)
C71 C70 H70A 109.0
C71 C70 H70B 109.0
C70 C71 H71A 109.1
C70 C71 H71B 109.1
H71A C71 H71B 107.8
C72 C71 C70 112.5(3)
C72 C71 H71A 109.1
C72 C71 H71B 109.1
C71 C72 H72A 109.5
C71 C72 H72B 109.5
C71 C72 H72C 109.5
H72A C72 H72B 109.5
H72A C72 H72C 109.5
H72B C72 H72C 109.5
Cl1 C73 Cl2 110.8(2)
Cl1 C73 H73 108.4
Cl2 C73 H73 108.4
Cl3 C73 Cl1 111.7(2)
Cl3 C73 Cl2 109.1(2)
Cl3 C73 H73 108.4
Cl4A C74 H74 109.0
Cl4B C74 Cl4A 75.2(4)
Cl4B C74 Cl5 124.3(6)
Cl4B C74 Cl6 119.0(5)
Cl4B C74 H74 33.9
Cl5 C74 Cl4A 109.10(19)
Cl5 C74 H74 109.0
Cl6 C74 Cl4A 108.73(19)
Cl6 C74 Cl5 111.9(2)
Cl6 C74 H74 109.0
H9A O9 H9B 38.5
C75A O9 H9A 109.5
C75A O9 H9B 95.3
C75A O9 C75B 43.1(4)
C75B O9 H9A 95.1
C75B O9 H9B 109.5
O9 C75A H75A 110.3
O9 C75A H75B 110.3
O9 C75A C76A 107.2(6)
H75A C75A H75B 108.5
C76A C75A H75A 110.3
C76A C75A H75B 110.3
O9 C75B H75C 111.3
O9 C75B H75D 111.3
H75C C75B H75D 109.2
C76B C75B O9 102.2(5)
C76B C75B H75C 111.3
C76B C75B H75D 111.3
C75B C76B H76D 109.5
C75B C76B H76E 109.5
C75B C76B H76F 109.5
H76D C76B H76E 109.5
H76D C76B H76F 109.5
H76E C76B H76F 109.5

loop_
_geom_bond_atom_site_label_1
_geom_bond_atom_site_label_2
_geom_bond_distance
O1 H1 0.8400
O1 C2 1.371(3)
O2 H2 0.8400
O2 C4 1.381(3)
O3 H3 0.8400
O3 C20 1.373(3)
O4 H4 0.8400
O4 C22 1.398(3)
O5 H5 0.8400
O5 C38 1.378(3)
O6 H6 0.8400
O6 C40 1.378(3)
O7 H7 0.8400
O7 C56 1.376(3)
O8 H8 0.8400
O8 C58 1.383(3)
N1 H1A 0.9200
N1 H1B 0.9200
N1 C7 1.504(4)
N1 C8 1.506(3)
N2 H2A 0.9200
N2 H2B 0.9200
N2 C25 1.503(4)
N2 C26 1.508(3)
N3 H3A 0.9200
N3 H3B 0.9200
N3 C43 1.494(4)
N3 C44 1.512(4)
N4 H4A 0.9200
N4 H4B 0.9200
N4 C61 1.498(3)
N4 C62 1.496(4)
C1 C2 1.392(4)
C1 C6 1.395(4)
C1 C69 1.527(3)
C2 C3 1.405(4)
C3 C4 1.395(4)
C3 C7 1.506(4)
C4 C5 1.402(4)
C5 C6 1.392(4)
C5 C15 1.526(4)
C6 H6A 0.9500
C7 H7A 0.9900
C7 H7B 0.9900
C8 H8A 0.9900
C8 H8B 0.9900
C8 C9 1.511(4)
C9 C10 1.393(4)
C9 C14 1.396(4)
C10 H10 0.9500
C10 C11 1.391(5)
C11 H11 0.9500
C11 C12 1.381(5)
C12 H12 0.9500
C12 C13 1.383(5)
C13 H13 0.9500
C13 C14 1.384(5)
C14 H14 0.9500
C15 H15 1.0000
C15 C16 1.545(4)
C15 C19 1.533(4)
C16 H16A 0.9900
C16 H16B 0.9900
C16 C17 1.523(4)
C17 H17A 0.9900
C17 H17B 0.9900
C17 C18 1.521(4)
C18 H18A 0.9800
C18 H18B 0.9800
C18 H18C 0.9800
C19 C20 1.395(4)
C19 C24 1.399(4)
C20 C21 1.397(4)
C21 C22 1.391(4)
C21 C25 1.504(4)
C22 C23 1.399(4)
C23 C24 1.393(4)
C23 C33 1.528(4)
C24 H24 0.9500
C25 H25A 0.9900
C25 H25B 0.9900
C26 H26A 0.9900
C26 H26B 0.9900
C26 C27 1.501(4)
C27 C28 1.385(4)
C27 C32 1.378(5)
C28 H28 0.9500
C28 C29 1.384(5)
C29 H29 0.9500
C29 C30 1.370(5)
C30 H30 0.9500
C30 C31 1.388(6)
C31 H31 0.9500
C31 C32 1.388(5)
C32 H32 0.9500
C33 H33 1.0000
C33 C34 1.542(4)
C33 C37 1.521(4)
C34 H34A 0.9900
C34 H34B 0.9900
C34 H34C 0.9900
C34 H34D 0.9900
C34 C35A 1.522(4)
C34 C35B 1.489(14)
C35A H35A 0.9900
C35A H35B 0.9900
C35A C36A 1.521(5)
C36A H36A 0.9800
C36A H36B 0.9800
C36A H36C 0.9800
C35B H35C 0.9900
C35B H35D 0.9900
C35B C36B 1.516(15)
C36B H36D 0.9800
C36B H36E 0.9800
C36B H36F 0.9800
C37 C38 1.396(4)
C37 C42 1.403(4)
C38 C39 1.393(4)
C39 C40 1.398(4)
C39 C43 1.500(4)
C40 C41 1.399(4)
C41 C42 1.390(4)
C41 C51 1.523(4)
C42 H42 0.9500
C43 H43A 0.9900
C43 H43B 0.9900
C44 H44A 0.9900
C44 H44B 0.9900
C44 C45 1.505(4)
C45 C46 1.393(4)
C45 C50 1.390(4)
C46 H46 0.9500
C46 C47 1.387(4)
C47 H47 0.9500
C47 C48 1.388(5)
C48 H48 0.9500
C48 C49 1.385(5)
C49 H49 0.9500
C49 C50 1.389(5)
C50 H50 0.9500
C51 H51 1.0000
C51 C52 1.537(4)
C51 C55 1.529(3)
C52 H52A 0.9900
C52 H52B 0.9900
C52 C53 1.530(4)
C53 H53A 0.9900
C53 H53B 0.9900
C53 C54 1.528(4)
C54 H54A 0.9800
C54 H54B 0.9800
C54 H54C 0.9800
C55 C56 1.390(4)
C55 C60 1.394(4)
C56 C57 1.402(4)
C57 C58 1.398(4)
C57 C61 1.499(4)
C58 C59 1.393(4)
C59 C60 1.393(4)
C59 C69 1.529(4)
C60 H60 0.9500
C61 H61A 0.9900
C61 H61B 0.9900
C62 H62A 0.9900
C62 H62B 0.9900
C62 C63 1.505(4)
C63 C64 1.395(4)
C63 C68 1.390(4)
C64 H64 0.9500
C64 C65 1.391(5)
C65 H65 0.9500
C65 C66 1.391(5)
C66 H66 0.9500
C66 C67 1.373(5)
C67 H67 0.9500
C67 C68 1.388(5)
C68 H68 0.9500
C69 H69 1.0000
C69 C70 1.537(4)
C70 H70A 0.9900
C70 H70B 0.9900
C70 C71 1.532(4)
C71 H71A 0.9900
C71 H71B 0.9900
C71 C72 1.524(4)
C72 H72A 0.9800
C72 H72B 0.9800
C72 H72C 0.9800
Cl1 C73 1.749(3)
Cl2 C73 1.767(4)
Cl3 C73 1.737(4)
C73 H73 1.0000
Cl4A C74 1.767(4)
Cl4B C74 1.731(7)
Cl5 C74 1.760(4)
Cl6 C74 1.757(3)
C74 H74 1.0000
O9 H9A 0.8400
O9 H9B 0.8400
O9 C75A 1.455(7)
O9 C75B 1.573(9)
C75A H75A 0.9900
C75A H75B 0.9900
C75A C76A 1.527(10)
C76A H76A 0.9800
C76A H76B 0.9800
C76A H76C 0.9800
C75B H75C 0.9900
C75B H75D 0.9900
C75B C76B 1.495(10)
C76B H76D 0.9800
C76B H76E 0.9800
C76B H76F 0.9800

loop_
_geom_torsion_atom_site_label_1
_geom_torsion_atom_site_label_2
_geom_torsion_atom_site_label_3
_geom_torsion_atom_site_label_4
_geom_torsion
O1 C2 C3 C4 179.4(2)
O1 C2 C3 C7 -2.2(3)
O2 C4 C5 C6 -176.8(2)
O2 C4 C5 C15 5.5(4)
O3 C20 C21 C22 -178.1(2)
O3 C20 C21 C25 2.4(4)
O4 C22 C23 C24 173.0(2)
O4 C22 C23 C33 -5.8(4)
O5 C38 C39 C40 178.5(2)
O5 C38 C39 C43 -2.0(4)
O6 C40 C41 C42 -177.2(2)
O6 C40 C41 C51 3.7(3)
O7 C56 C57 C58 -178.6(2)
O7 C56 C57 C61 3.6(3)
O8 C58 C59 C60 174.7(2)
O8 C58 C59 C69 -4.7(4)
N1 C8 C9 C10 -105.9(3)
N1 C8 C9 C14 78.4(4)
N2 C26 C27 C28 92.2(3)
N2 C26 C27 C32 -87.7(4)
N3 C44 C45 C46 98.4(3)
N3 C44 C45 C50 -87.3(3)
N4 C62 C63 C64 82.0(3)
N4 C62 C63 C68 -97.4(3)
C1 C2 C3 C4 -2.2(4)
C1 C2 C3 C7 176.2(2)
C1 C69 C70 C71 -171.8(2)
C2 C1 C6 C5 -0.1(4)
C2 C1 C69 C59 -79.4(3)
C2 C1 C69 C70 153.3(2)
C2 C3 C4 O2 178.3(2)
C2 C3 C4 C5 0.9(4)
C2 C3 C7 N1 64.0(3)
C3 C4 C5 C6 0.6(4)
C3 C4 C5 C15 -177.1(2)
C4 C3 C7 N1 -117.7(3)
C4 C5 C6 C1 -1.1(4)
C4 C5 C15 C16 -155.4(2)
C4 C5 C15 C19 77.9(3)
C5 C15 C16 C17 175.8(2)
C5 C15 C19 C20 -99.6(3)
C5 C15 C19 C24 81.2(3)
C6 C1 C2 O1 -180.0(2)
C6 C1 C2 C3 1.7(4)
C6 C1 C69 C59 98.7(3)
C6 C1 C69 C70 -28.6(3)
C6 C5 C15 C16 27.0(4)
C6 C5 C15 C19 -99.7(3)
C7 N1 C8 C9 62.1(3)
C7 C3 C4 O2 0.0(4)
C7 C3 C4 C5 -177.4(2)
C8 N1 C7 C3 170.5(2)
C8 C9 C10 C11 -176.0(3)
C8 C9 C14 C13 176.0(3)
C9 C10 C11 C12 0.0(5)
C10 C9 C14 C13 0.2(5)
C10 C11 C12 C13 0.4(6)
C11 C12 C13 C14 -0.5(6)
C12 C13 C14 C9 0.1(6)
C14 C9 C10 C11 -0.3(5)
C15 C5 C6 C1 176.6(2)
C15 C16 C17 C18 179.3(3)
C15 C19 C20 O3 0.3(4)
C15 C19 C20 C21 -179.3(2)
C15 C19 C24 C23 177.1(2)
C16 C15 C19 C20 132.7(3)
C16 C15 C19 C24 -46.5(3)
C19 C15 C16 C17 -58.3(3)
C19 C20 C21 C22 1.5(4)
C19 C20 C21 C25 -178.1(2)
C20 C19 C24 C23 -2.2(4)
C20 C21 C22 O4 -175.0(2)
C20 C21 C22 C23 -0.9(4)
C20 C21 C25 N2 73.2(3)
C21 C22 C23 C24 -1.2(4)
C21 C22 C23 C33 180.0(3)
C22 C21 C25 N2 -106.3(3)
C22 C23 C24 C19 2.8(4)
C22 C23 C33 C34 -130.4(3)
C22 C23 C33 C37 100.8(3)
C23 C33 C34 C35A 176.5(3)
C23 C33 C34 C35B 73.2(9)
C23 C33 C37 C38 -83.6(3)
C23 C33 C37 C42 95.4(3)
C24 C19 C20 O3 179.5(2)
C24 C19 C20 C21 0.0(4)
C24 C23 C33 C34 50.7(3)
C24 C23 C33 C37 -78.0(3)
C25 N2 C26 C27 65.9(3)
C25 C21 C22 O4 4.5(4)
C25 C21 C22 C23 178.7(3)
C26 N2 C25 C21 179.5(2)
C26 C27 C28 C29 -178.4(3)
C26 C27 C32 C31 177.7(4)
C27 C28 C29 C30 0.5(5)
C28 C27 C32 C31 -2.2(6)
C28 C29 C30 C31 -1.7(5)
C29 C30 C31 C32 0.9(6)
C30 C31 C32 C27 1.1(7)
C32 C27 C28 C29 1.5(5)
C33 C23 C24 C19 -178.4(3)
C33 C34 C35A C36A -56.5(4)
C33 C34 C35B C36B 67.2(19)
C33 C37 C38 O5 -0.1(4)
C33 C37 C38 C39 -178.3(2)
C33 C37 C42 C41 -179.5(2)
C34 C33 C37 C38 149.5(2)
C34 C33 C37 C42 -31.4(4)
C35A C34 C35B C36B -52.3(18)
C35B C34 C35A C36A 56.8(8)
C37 C33 C34 C35A -56.9(3)
C37 C33 C34 C35B -160.3(9)
C37 C38 C39 C40 -3.1(4)
C37 C38 C39 C43 176.4(2)
C38 C37 C42 C41 -0.4(4)
C38 C39 C40 O6 179.1(2)
C38 C39 C40 C41 1.5(4)
C38 C39 C43 N3 74.7(3)
C39 C40 C41 C42 0.5(4)
C39 C40 C41 C51 -178.6(2)
C40 C39 C43 N3 -105.9(3)
C40 C41 C42 C37 -1.0(4)
C40 C41 C51 C52 -149.1(2)
C40 C41 C51 C55 83.7(3)
C41 C51 C52 C53 171.2(2)
C41 C51 C55 C56 -102.7(3)
C41 C51 C55 C60 78.9(3)
C42 C37 C38 O5 -179.2(2)
C42 C37 C38 C39 2.5(4)
C42 C41 C51 C52 31.9(4)
C42 C41 C51 C55 -95.3(3)
C43 N3 C44 C45 65.7(3)
C43 C39 C40 O6 -0.3(4)
C43 C39 C40 C41 -177.9(2)
C44 N3 C43 C39 176.4(2)
C44 C45 C46 C47 173.6(3)
C44 C45 C50 C49 -174.6(3)
C45 C46 C47 C48 1.0(5)
C46 C45 C50 C49 -0.2(5)
C46 C47 C48 C49 -0.1(5)
C47 C48 C49 C50 -0.9(5)
C48 C49 C50 C45 1.1(5)
C50 C45 C46 C47 -0.9(4)
C51 C41 C42 C37 178.0(2)
C51 C52 C53 C54 -61.2(3)
C51 C55 C56 O7 1.8(4)
C51 C55 C56 C57 -177.7(2)
C51 C55 C60 C59 175.9(2)
C52 C51 C55 C56 128.0(3)
C52 C51 C55 C60 -50.3(3)
C55 C51 C52 C53 -61.3(3)
C55 C56 C57 C58 0.9(4)
C55 C56 C57 C61 -176.8(2)
C56 C55 C60 C59 -2.5(4)
C56 C57 C58 O8 -176.2(2)
C56 C57 C58 C59 -0.9(4)
C56 C57 C61 N4 64.5(3)
C57 C58 C59 C60 -0.7(4)
C57 C58 C59 C69 180.0(2)
C58 C57 C61 N4 -113.1(3)
C58 C59 C60 C55 2.5(4)
C58 C59 C69 C1 102.4(3)
C58 C59 C69 C70 -129.2(3)
C59 C69 C70 C71 62.0(3)
C60 C55 C56 O7 -179.7(2)
C60 C55 C56 C57 0.8(4)
C60 C59 C69 C1 -76.9(3)
C60 C59 C69 C70 51.4(3)
C61 N4 C62 C63 64.3(3)
C61 C57 C58 O8 1.5(4)
C61 C57 C58 C59 176.7(2)
C62 N4 C61 C57 -167.0(2)
C62 C63 C64 C65 -179.0(3)
C62 C63 C68 C67 178.6(3)
C63 C64 C65 C66 0.4(5)
C64 C63 C68 C67 -0.8(5)
C64 C65 C66 C67 -0.9(5)
C65 C66 C67 C68 0.5(5)
C66 C67 C68 C63 0.3(5)
C68 C63 C64 C65 0.4(4)
C69 C1 C2 O1 -1.8(4)
C69 C1 C2 C3 179.9(2)
C69 C1 C6 C5 -178.2(2)
C69 C59 C60 C55 -178.2(2)
C69 C70 C71 C72 169.2(2)
C75A O9 C75B C76B 33.1(6)
C75B O9 C75A C76A -16.2(5)
